data_2238420
loop_
_publ_author_name
'Mabkhot, Yahia Nasser'
'Al-Showiman, S. S.'
'Barakat, Assem'
'Choudhary, M. Iqbal'
'Yousuf, Sammer'

_publ_section_title
;
 3,4-Dimethylthieno[2,3-<i>b</i>]thiophene-2,5-dicarbonitrile
;
_journal_coeditor_code RZ5077
_journal_issue 8
_journal_name_full 'Acta Crystallographica Section E'
_journal_page_first o1272
_journal_paper_doi 10.1107/S1600536813017960
_journal_volume 69
_journal_year 2013
_chemical_formula_iupac 'C10 H6 N2 S2'
_chemical_formula_moiety 'C10 H6 N2 S2'
_chemical_formula_sum 'C10 H6 N2 S2'
_chemical_formula_weight 218.31
_chemical_name_systematic
;
3,4-Dimethylthieno[2,3-<i>b</i>]thiophene-2,5-dicarbonitrile
;
_space_group_IT_number 2
_symmetry_cell_setting triclinic
_symmetry_space_group_name_Hall '-P 1'
_symmetry_space_group_name_H-M 'P -1'
_atom_sites_solution_hydrogens geom
_atom_sites_solution_primary direct
_atom_sites_solution_secondary difmap
_audit_creation_method SHELXL-97
_cell_angle_alpha 94.467(3)
_cell_angle_beta 99.120(4)
_cell_angle_gamma 95.850(4)
_cell_formula_units_Z 4
_cell_length_a 7.2573(11)
_cell_length_b 10.1538(15)
_cell_length_c 13.665(2)
_cell_measurement_reflns_used 1631
_cell_measurement_temperature 273(2)
_cell_measurement_theta_max 28.40
_cell_measurement_theta_min 1.52
_cell_volume 984.5(3)
_computing_cell_refinement 'SAINT (Bruker, 2000)'
_computing_data_collection 'SMART (Bruker, 2000)'
_computing_data_reduction 'SAINT (Bruker, 2000)'
_computing_molecular_graphics 'SHELXTL (Sheldrick, 2008)'
_computing_publication_material
;
SHELXTL (Sheldrick, 2008), PARST (Nardelli, 1995) and PLATON
(Spek, 2009)
;
_computing_structure_refinement 'SHELXL97 (Sheldrick, 2008)'
_computing_structure_solution 'SHELXS97 (Sheldrick, 2008)'
_diffrn_ambient_temperature 273(2)
_diffrn_measured_fraction_theta_full 0.994
_diffrn_measured_fraction_theta_max 0.994
_diffrn_measurement_device_type
;
Bruker SMART APEX CCD area-detector
;
_diffrn_measurement_method '\w scan'
_diffrn_radiation_monochromator graphite
_diffrn_radiation_source 'fine-focus sealed tube'
_diffrn_radiation_type MoK\a
_diffrn_radiation_wavelength 0.71073
_diffrn_reflns_av_R_equivalents 0.0528
_diffrn_reflns_av_sigmaI/netI 0.0684
_diffrn_reflns_limit_h_max 9
_diffrn_reflns_limit_h_min -9
_diffrn_reflns_limit_k_max 13
_diffrn_reflns_limit_k_min -13
_diffrn_reflns_limit_l_max 18
_diffrn_reflns_limit_l_min -18
_diffrn_reflns_number 13821
_diffrn_reflns_theta_full 28.40
_diffrn_reflns_theta_max 28.40
_diffrn_reflns_theta_min 1.52
_exptl_absorpt_coefficient_mu 0.496
_exptl_absorpt_correction_T_max 0.9474
_exptl_absorpt_correction_T_min 0.8376
_exptl_absorpt_correction_type multi-scan
_exptl_absorpt_process_details '(SADABS; Bruker, 2000)'
_exptl_crystal_colour Brown
_exptl_crystal_density_diffrn 1.473
_exptl_crystal_density_method 'not measured'
_exptl_crystal_description Block
_exptl_crystal_F_000 448
_exptl_crystal_size_max 0.37
_exptl_crystal_size_mid 0.15
_exptl_crystal_size_min 0.11
_refine_diff_density_max 0.371
_refine_diff_density_min -0.239
_refine_ls_extinction_method none
_refine_ls_goodness_of_fit_ref 0.985
_refine_ls_hydrogen_treatment constr
_refine_ls_matrix_type full
_refine_ls_number_parameters 257
_refine_ls_number_reflns 4912
_refine_ls_number_restraints 0
_refine_ls_restrained_S_all 0.985
_refine_ls_R_factor_all 0.0987
_refine_ls_R_factor_gt 0.0554
_refine_ls_shift/su_max 0.001
_refine_ls_shift/su_mean 0.000
_refine_ls_structure_factor_coef Fsqd
_refine_ls_weighting_details 'calc w=1/[\s^2^(Fo^2^)+(0.0565P)^2^+0.0000P] where P=(Fo^2^+2Fc^2^)/3'
_refine_ls_weighting_scheme calc
_refine_ls_wR_factor_gt 0.1122
_refine_ls_wR_factor_ref 0.1315
_reflns_number_gt 3074
_reflns_number_total 4912
_reflns_threshold_expression I>2sigma(I)
_cod_data_source_file rz5077.cif
_cod_data_source_block I
_cod_database_code 2238420
_cod_database_fobs_code 2238420

loop_
_symmetry_equiv_pos_as_xyz
'x, y, z'
'-x, -y, -z'

loop_
_atom_site_type_symbol
_atom_site_label
_atom_site_fract_x
_atom_site_fract_y
_atom_site_fract_z
_atom_site_U_iso_or_equiv
_atom_site_adp_type
_atom_site_calc_flag
_atom_site_refinement_flags
_atom_site_occupancy
_atom_site_symmetry_multiplicity
S S1 0.18703(11) 0.32325(7) 0.83846(5) 0.0460(2) Uani d . 1 1
S S2 0.24419(10) 0.62763(7) 0.91346(5) 0.0435(2) Uani d . 1 1
S S3 0.38935(11) 1.16617(7) 0.61752(6) 0.0477(2) Uani d . 1 1
S S4 0.37946(11) 0.89010(8) 0.70279(5) 0.0473(2) Uani d . 1 1
N N1 0.1667(4) -0.0317(3) 0.8989(2) 0.0718(9) Uani d . 1 1
N N2 0.3550(4) 0.8848(3) 1.1405(2) 0.0706(9) Uani d . 1 1
N N3 0.2705(5) 1.3690(3) 0.4034(3) 0.0902(11) Uani d . 1 1
N N4 0.2415(4) 0.5277(3) 0.6753(2) 0.0827(10) Uani d . 1 1
C C1 0.1990(4) 0.2211(3) 0.9361(2) 0.0424(7) Uani d . 1 1
C C2 0.2290(4) 0.2874(3) 1.0280(2) 0.0381(6) Uani d . 1 1
C C3 0.2441(3) 0.4276(2) 1.02172(19) 0.0336(6) Uani d . 1 1
C C4 0.2755(4) 0.5432(3) 1.0910(2) 0.0384(6) Uani d . 1 1
C C5 0.2804(4) 0.6552(3) 1.0431(2) 0.0396(7) Uani d . 1 1
C C6 0.2251(4) 0.4597(3) 0.9243(2) 0.0371(6) Uani d . 1 1
C C7 0.1799(4) 0.0807(3) 0.9144(2) 0.0520(8) Uani d . 1 1
C C8 0.2489(4) 0.2224(3) 1.1236(2) 0.0471(7) Uani d . 1 1
H H8A 0.2582 0.1294 1.1097 0.071 Uiso calc R 1 1
H H8B 0.1410 0.2332 1.1547 0.071 Uiso calc R 1 1
H H8C 0.3601 0.2632 1.1674 0.071 Uiso calc R 1 1
C C9 0.3013(4) 0.5424(3) 1.20166(19) 0.0447(7) Uani d . 1 1
H H9A 0.3111 0.6320 1.2319 0.067 Uiso calc R 1 1
H H9B 0.4138 0.5039 1.2246 0.067 Uiso calc R 1 1
H H9C 0.1954 0.4909 1.2196 0.067 Uiso calc R 1 1
C C10 0.3195(4) 0.7857(3) 1.0941(2) 0.0474(7) Uani d . 1 1
C C11 0.2885(4) 1.1564(3) 0.4924(2) 0.0457(7) Uani d . 1 1
C C12 0.2220(4) 1.0317(3) 0.4497(2) 0.0410(7) Uani d . 1 1
C C13 0.2546(3) 0.9366(3) 0.52151(18) 0.0341(6) Uani d . 1 1
C C14 0.2139(4) 0.7963(3) 0.5223(2) 0.0389(6) Uani d . 1 1
C C15 0.2732(4) 0.7597(3) 0.6151(2) 0.0441(7) Uani d . 1 1
C C16 0.3434(4) 0.9965(3) 0.6131(2) 0.0378(6) Uani d . 1 1
C C17 0.2795(5) 1.2748(3) 0.4434(3) 0.0590(9) Uani d . 1 1
C C18 0.1286(4) 0.9979(3) 0.34337(19) 0.0452(7) Uani d . 1 1
H H18A 0.1082 1.0783 0.3128 0.068 Uiso calc R 1 1
H H18B 0.0102 0.9451 0.3412 0.068 Uiso calc R 1 1
H H18C 0.2077 0.9486 0.3081 0.068 Uiso calc R 1 1
C C19 0.1235(4) 0.6996(3) 0.4357(2) 0.0453(7) Uani d . 1 1
H H19A 0.1213 0.6108 0.4554 0.068 Uiso calc R 1 1
H H19B 0.1938 0.7076 0.3822 0.068 Uiso calc R 1 1
H H19C -0.0028 0.7184 0.4140 0.068 Uiso calc R 1 1
C C20 0.2548(4) 0.6297(3) 0.6466(2) 0.0546(8) Uani d . 1 1

loop_
_atom_site_aniso_label
_atom_site_aniso_U_11
_atom_site_aniso_U_22
_atom_site_aniso_U_33
_atom_site_aniso_U_12
_atom_site_aniso_U_13
_atom_site_aniso_U_23
S1 0.0602(5) 0.0394(4) 0.0360(4) 0.0018(3) 0.0067(3) -0.0035(3)
S2 0.0552(5) 0.0359(4) 0.0397(4) 0.0042(3) 0.0079(3) 0.0063(3)
S3 0.0538(5) 0.0395(4) 0.0488(5) 0.0045(3) 0.0102(4) -0.0032(3)
S4 0.0534(5) 0.0508(5) 0.0343(4) 0.0019(4) 0.0001(3) 0.0040(3)
N1 0.100(2) 0.0396(16) 0.075(2) -0.0008(16) 0.0267(18) -0.0085(15)
N2 0.096(2) 0.0385(16) 0.074(2) 0.0009(15) 0.0168(18) -0.0122(15)
N3 0.126(3) 0.067(2) 0.096(3) 0.034(2) 0.044(2) 0.036(2)
N4 0.094(2) 0.059(2) 0.083(2) -0.0117(17) -0.0187(18) 0.0285(18)
C1 0.0446(16) 0.0374(16) 0.0437(17) 0.0029(13) 0.0064(13) -0.0007(13)
C2 0.0362(15) 0.0378(15) 0.0390(16) 0.0041(12) 0.0023(12) 0.0039(13)
C3 0.0340(14) 0.0327(14) 0.0331(15) 0.0031(11) 0.0038(11) 0.0025(12)
C4 0.0351(15) 0.0411(16) 0.0375(16) 0.0034(12) 0.0030(12) 0.0016(13)
C5 0.0426(16) 0.0355(15) 0.0387(16) 0.0024(12) 0.0038(13) -0.0002(13)
C6 0.0396(15) 0.0341(15) 0.0364(16) 0.0044(12) 0.0046(12) -0.0001(12)
C7 0.063(2) 0.0372(17) 0.055(2) 0.0003(15) 0.0145(16) -0.0051(15)
C8 0.0604(19) 0.0353(16) 0.0450(18) 0.0048(14) 0.0022(14) 0.0143(14)
C9 0.0579(18) 0.0425(16) 0.0303(15) 0.0027(14) 0.0015(13) -0.0020(13)
C10 0.0543(18) 0.0351(16) 0.0538(19) 0.0085(14) 0.0114(15) 0.0007(15)
C11 0.0480(17) 0.0458(18) 0.0489(18) 0.0131(14) 0.0175(14) 0.0102(15)
C12 0.0351(15) 0.0507(18) 0.0424(17) 0.0122(13) 0.0152(13) 0.0097(14)
C13 0.0290(13) 0.0421(16) 0.0314(15) 0.0047(12) 0.0072(11) 0.0005(12)
C14 0.0345(14) 0.0447(17) 0.0368(16) 0.0044(12) 0.0060(12) 0.0004(13)
C15 0.0454(16) 0.0437(17) 0.0422(17) 0.0028(13) 0.0050(13) 0.0048(14)
C16 0.0367(15) 0.0398(15) 0.0370(16) 0.0055(12) 0.0077(12) -0.0003(12)
C17 0.070(2) 0.050(2) 0.067(2) 0.0178(17) 0.0297(19) 0.0122(18)
C18 0.0427(16) 0.063(2) 0.0307(15) 0.0129(14) 0.0007(13) 0.0102(14)
C19 0.0459(17) 0.0402(16) 0.0440(17) -0.0025(13) 0.0009(13) -0.0084(13)
C20 0.057(2) 0.050(2) 0.052(2) -0.0026(16) -0.0051(15) 0.0129(16)

loop_
_atom_type_symbol
_atom_type_description
_atom_type_scat_dispersion_real
_atom_type_scat_dispersion_imag
_atom_type_scat_source
C C 0.0033 0.0016 'International Tables Vol C Tables 4.2.6.8 and 6.1.1.4'
H H 0.0000 0.0000 'International Tables Vol C Tables 4.2.6.8 and 6.1.1.4'
N N 0.0061 0.0033 'International Tables Vol C Tables 4.2.6.8 and 6.1.1.4'
S S 0.1246 0.1234 'International Tables Vol C Tables 4.2.6.8 and 6.1.1.4'

loop_
_geom_angle_atom_site_label_1
_geom_angle_atom_site_label_2
_geom_angle_atom_site_label_3
_geom_angle
C6 S1 C1 89.13(13)
C6 S2 C5 88.80(13)
C16 S3 C11 88.88(14)
C16 S4 C15 88.73(13)
C2 C1 C7 126.0(3)
C2 C1 S1 114.5(2)
C7 C1 S1 119.5(2)
C1 C2 C3 110.7(2)
C1 C2 C8 124.6(3)
C3 C2 C8 124.6(2)
C6 C3 C4 111.9(2)
C6 C3 C2 112.3(2)
C4 C3 C2 135.9(2)
C5 C4 C3 110.8(2)
C5 C4 C9 124.2(3)
C3 C4 C9 125.0(2)
C4 C5 C10 123.0(3)
C4 C5 S2 114.7(2)
C10 C5 S2 122.2(2)
C3 C6 S1 113.3(2)
C3 C6 S2 113.8(2)
S1 C6 S2 132.84(17)
N1 C7 C1 178.6(4)
C2 C8 H8A 109.5
C2 C8 H8B 109.5
H8A C8 H8B 109.5
C2 C8 H8C 109.5
H8A C8 H8C 109.5
H8B C8 H8C 109.5
C4 C9 H9A 109.5
C4 C9 H9B 109.5
H9A C9 H9B 109.5
C4 C9 H9C 109.5
H9A C9 H9C 109.5
H9B C9 H9C 109.5
N2 C10 C5 175.0(4)
C12 C11 C17 125.3(3)
C12 C11 S3 115.1(2)
C17 C11 S3 119.6(2)
C11 C12 C13 110.0(3)
C11 C12 C18 125.1(3)
C13 C12 C18 124.9(3)
C16 C13 C14 111.9(2)
C16 C13 C12 112.0(2)
C14 C13 C12 136.0(3)
C15 C14 C13 110.0(2)
C15 C14 C19 123.4(3)
C13 C14 C19 126.5(3)
C14 C15 C20 127.2(3)
C14 C15 S4 114.8(2)
C20 C15 S4 118.0(2)
C13 C16 S4 114.5(2)
C13 C16 S3 114.0(2)
S4 C16 S3 131.48(17)
N3 C17 C11 179.2(4)
C12 C18 H18A 109.5
C12 C18 H18B 109.5
H18A C18 H18B 109.5
C12 C18 H18C 109.5
H18A C18 H18C 109.5
H18B C18 H18C 109.5
C14 C19 H19A 109.5
C14 C19 H19B 109.5
H19A C19 H19B 109.5
C14 C19 H19C 109.5
H19A C19 H19C 109.5
H19B C19 H19C 109.5
N4 C20 C15 177.4(4)

loop_
_geom_bond_atom_site_label_1
_geom_bond_atom_site_label_2
_geom_bond_distance
S1 C6 1.714(3)
S1 C1 1.750(3)
S2 C6 1.716(3)
S2 C5 1.745(3)
S3 C16 1.716(3)
S3 C11 1.741(3)
S4 C16 1.703(3)
S4 C15 1.742(3)
N1 C7 1.136(4)
N2 C10 1.130(4)
N3 C17 1.140(4)
N4 C20 1.137(4)
C1 C2 1.351(4)
C1 C7 1.421(4)
C2 C3 1.428(3)
C2 C8 1.502(4)
C3 C6 1.384(3)
C3 C4 1.425(4)
C4 C5 1.356(4)
C4 C9 1.495(4)
C5 C10 1.428(4)
C8 H8A 0.9600
C8 H8B 0.9600
C8 H8C 0.9600
C9 H9A 0.9600
C9 H9B 0.9600
C9 H9C 0.9600
C11 C12 1.360(4)
C11 C17 1.423(4)
C12 C13 1.439(3)
C12 C18 1.501(4)
C13 C16 1.377(3)
C13 C14 1.427(4)
C14 C15 1.365(4)
C14 C19 1.495(4)
C15 C20 1.420(4)
C18 H18A 0.9600
C18 H18B 0.9600
C18 H18C 0.9600
C19 H19A 0.9600
C19 H19B 0.9600
C19 H19C 0.9600

loop_
_geom_torsion_atom_site_label_1
_geom_torsion_atom_site_label_2
_geom_torsion_atom_site_label_3
_geom_torsion_atom_site_label_4
_geom_torsion
C6 S1 C1 C2 0.4(2)
C6 S1 C1 C7 -178.9(2)
C7 C1 C2 C3 179.1(3)
S1 C1 C2 C3 -0.1(3)
C7 C1 C2 C8 0.5(5)
S1 C1 C2 C8 -178.6(2)
C1 C2 C3 C6 -0.3(3)
C8 C2 C3 C6 178.3(2)
C1 C2 C3 C4 -179.5(3)
C8 C2 C3 C4 -1.0(5)
C6 C3 C4 C5 -0.6(3)
C2 C3 C4 C5 178.7(3)
C6 C3 C4 C9 179.9(2)
C2 C3 C4 C9 -0.9(5)
C3 C4 C5 C10 -176.6(3)
C9 C4 C5 C10 3.0(4)
C3 C4 C5 S2 0.9(3)
C9 C4 C5 S2 -179.5(2)
C6 S2 C5 C4 -0.8(2)
C6 S2 C5 C10 176.8(3)
C4 C3 C6 S1 180.00(18)
C2 C3 C6 S1 0.5(3)
C4 C3 C6 S2 0.0(3)
C2 C3 C6 S2 -179.51(18)
C1 S1 C6 C3 -0.5(2)
C1 S1 C6 S2 179.6(2)
C5 S2 C6 C3 0.5(2)
C5 S2 C6 S1 -179.6(2)
C16 S3 C11 C12 0.6(2)
C16 S3 C11 C17 180.0(2)
C17 C11 C12 C13 -179.8(3)
S3 C11 C12 C13 -0.4(3)
C17 C11 C12 C18 0.3(5)
S3 C11 C12 C18 179.7(2)
C11 C12 C13 C16 0.0(3)
C18 C12 C13 C16 179.8(2)
C11 C12 C13 C14 178.1(3)
C18 C12 C13 C14 -2.0(5)
C16 C13 C14 C15 0.6(3)
C12 C13 C14 C15 -177.5(3)
C16 C13 C14 C19 -178.2(2)
C12 C13 C14 C19 3.7(5)
C13 C14 C15 C20 178.6(3)
C19 C14 C15 C20 -2.5(5)
C13 C14 C15 S4 -0.4(3)
C19 C14 C15 S4 178.5(2)
C16 S4 C15 C14 0.1(2)
C16 S4 C15 C20 -179.0(2)
C14 C13 C16 S4 -0.6(3)
C12 C13 C16 S4 177.97(17)
C14 C13 C16 S3 -178.12(18)
C12 C13 C16 S3 0.5(3)
C15 S4 C16 C13 0.3(2)
C15 S4 C16 S3 177.3(2)
C11 S3 C16 C13 -0.6(2)
C11 S3 C16 S4 -177.5(2)
